data_4086189
loop_
_publ_author_name
'Ai, Pengfei'
'Danopoulos, Andreas A.'
'Braunstein, Pierre'

_publ_section_title
;
 N-Phosphanyl- andN,N&#x2032;-Diphosphanyl-Substituted N-Heterocyclic
 Carbene Chromium Complexes: Synthesis, Structures, and Catalytic Ethylene
 Oligomerization
;
_journal_issue 16
_journal_name_full Organometallics
_journal_page_first 4109
_journal_paper_doi 10.1021/acs.organomet.5b00547
_journal_volume 34
_journal_year 2015
_chemical_formula_moiety 'C40 H59 Cr N2 P2'
_chemical_formula_sum 'C40 H59 Cr N2 P2'
_chemical_formula_weight 681.83
_chemical_name_systematic
;
 ?
;
_space_group_crystal_system monoclinic
_space_group_IT_number 14
_space_group_name_Hall '-P 2ybc'
_space_group_name_H-M_alt 'P 1 21/c 1'
_symmetry_space_group_name_Hall '-P 2ybc'
_symmetry_space_group_name_H-M 'P 1 21/c 1'
_atom_sites_solution_hydrogens geom
_atom_sites_solution_primary direct
_atom_sites_solution_secondary difmap
_audit_creation_method SHELXL-2013
_cell_angle_alpha 90
_cell_angle_beta 101.2290(10)
_cell_angle_gamma 90
_cell_formula_units_Z 4
_cell_length_a 21.8308(9)
_cell_length_b 11.1705(2)
_cell_length_c 16.2941(7)
_cell_measurement_reflns_used 19800
_cell_measurement_temperature 173(2)
_cell_measurement_theta_max 27.485
_cell_measurement_theta_min 0.998
_cell_volume 3897.4(2)
_computing_cell_refinement 'Denzo (Nonius B.V., 1998)'
_computing_data_collection 'Collect (Nonius B.V., 1998)'
_computing_data_reduction 'Denzo (Nonius B.V., 1998)'
_computing_molecular_graphics 'PLATON 98 (Spek, 1998)'
_computing_publication_material 'SHELXL-2013 (Sheldrick, 2013)'
_computing_structure_refinement 'SHELXL-2013 (Sheldrick, 2013)'
_computing_structure_solution 'SHELXS-2013 (Sheldrick, 2013)'
_diffrn_ambient_temperature 173(2)
_diffrn_measured_fraction_theta_full 0.999
_diffrn_measured_fraction_theta_max 0.997
_diffrn_measurement_device_type KappaCCD
_diffrn_measurement_method 'phi and omega scans'
_diffrn_radiation_monochromator graphite
_diffrn_radiation_type MoK\a
_diffrn_radiation_wavelength 0.71073
_diffrn_reflns_av_R_equivalents 0.0917
_diffrn_reflns_av_unetI/netI 0.1156
_diffrn_reflns_laue_measured_fraction_full 0.999
_diffrn_reflns_laue_measured_fraction_max 0.997
_diffrn_reflns_limit_h_max 22
_diffrn_reflns_limit_h_min -28
_diffrn_reflns_limit_k_max 14
_diffrn_reflns_limit_k_min -12
_diffrn_reflns_limit_l_max 21
_diffrn_reflns_limit_l_min -17
_diffrn_reflns_number 23764
_diffrn_reflns_point_group_measured_fraction_full 0.999
_diffrn_reflns_point_group_measured_fraction_max 0.997
_diffrn_reflns_theta_full 25.242
_diffrn_reflns_theta_max 27.467
_diffrn_reflns_theta_min 1.902
_diffrn_source 'sealed tube'
_exptl_absorpt_coefficient_mu 0.404
_exptl_absorpt_correction_type none
_exptl_crystal_colour black
_exptl_crystal_density_diffrn 1.162
_exptl_crystal_description prism
_exptl_crystal_F_000 1468
_exptl_crystal_size_max 0.36
_exptl_crystal_size_mid 0.20
_exptl_crystal_size_min 0.10
_refine_diff_density_max 0.466
_refine_diff_density_min -0.641
_refine_diff_density_rms 0.138
_refine_ls_extinction_method none
_refine_ls_goodness_of_fit_ref 1.274
_refine_ls_hydrogen_treatment constr
_refine_ls_matrix_type full
_refine_ls_number_parameters 418
_refine_ls_number_reflns 8907
_refine_ls_number_restraints 0
_refine_ls_restrained_S_all 1.274
_refine_ls_R_factor_all 0.1528
_refine_ls_R_factor_gt 0.1072
_refine_ls_shift/su_max 0.000
_refine_ls_shift/su_mean 0.000
_refine_ls_structure_factor_coef Fsqd
_refine_ls_weighting_details 'w=1/[\s^2^(Fo^2^)+(0.0566P)^2^+8.2446P] where P=(Fo^2^+2Fc^2^)/3'
_refine_ls_weighting_scheme calc
_refine_ls_wR_factor_gt 0.1870
_refine_ls_wR_factor_ref 0.2089
_reflns_Friedel_coverage 0.000
_reflns_number_gt 6582
_reflns_number_total 8907
_reflns_threshold_expression 'I > 2\s(I)'
_cod_data_source_file om5b00547_si_002.cif
_cod_data_source_block pbpa140408
_cod_depositor_comments 'Adding full bibliography for 4086184--4086189.cif.'
_cod_database_code 4086189
_shelx_space_group_comment
;
The symmetry employed for this shelxl refinement is uniquely defined
by the following loop, which should always be used as a source of
symmetry information in preference to the above space-group names.
They are only intended as comments.
;
_shelxl_version_number 2013-4

loop_
_space_group_symop_operation_xyz
'x, y, z'
'-x, y+1/2, -z+1/2'
'-x, -y, -z'
'x, -y-1/2, z-1/2'

loop_
_atom_site_label
_atom_site_type_symbol
_atom_site_fract_x
_atom_site_fract_y
_atom_site_fract_z
_atom_site_U_iso_or_equiv
_atom_site_adp_type
_atom_site_occupancy
_atom_site_site_symmetry_order
_atom_site_calc_flag
_atom_site_refinement_flags_posn
_atom_site_refinement_flags_adp
C1 C 0.26098(19) 0.1123(4) -0.0599(3) 0.0147(9) Uani 1 1 d . .
C2 C 0.2756(2) 0.2514(4) -0.1560(3) 0.0227(10) Uani 1 1 d . .
H2 H 0.2940 0.3146 -0.1818 0.027 Uiso 1 1 calc R U
C3 C 0.2227(2) 0.1952(4) -0.1884(3) 0.0216(10) Uani 1 1 d . .
H3 H 0.1961 0.2103 -0.2409 0.026 Uiso 1 1 calc R U
C4 C 0.0819(2) 0.0730(4) -0.1390(3) 0.0197(9) Uani 1 1 d . .
C5 C 0.0913(2) 0.2044(4) -0.1129(3) 0.0248(10) Uani 1 1 d . .
H5A H 0.1094 0.2479 -0.1547 0.037 Uiso 1 1 calc R U
H5B H 0.1196 0.2094 -0.0584 0.037 Uiso 1 1 calc R U
H5C H 0.0510 0.2400 -0.1089 0.037 Uiso 1 1 calc R U
C6 C 0.0473(2) 0.0101(5) -0.0774(3) 0.0325(12) Uani 1 1 d . .
H6A H 0.0710 0.0198 -0.0202 0.049 Uiso 1 1 calc R U
H6B H 0.0430 -0.0753 -0.0911 0.049 Uiso 1 1 calc R U
H6C H 0.0058 0.0457 -0.0817 0.049 Uiso 1 1 calc R U
C7 C 0.0419(2) 0.0690(4) -0.2275(3) 0.0296(11) Uani 1 1 d . .
H7A H 0.0030 0.1132 -0.2285 0.044 Uiso 1 1 calc R U
H7B H 0.0322 -0.0145 -0.2435 0.044 Uiso 1 1 calc R U
H7C H 0.0650 0.1055 -0.2669 0.044 Uiso 1 1 calc R U
C8 C 0.1693(2) -0.1064(4) -0.2088(3) 0.0263(11) Uani 1 1 d . .
C9 C 0.1201(3) -0.2068(4) -0.2153(3) 0.0348(13) Uani 1 1 d . .
H9A H 0.0786 -0.1738 -0.2375 0.052 Uiso 1 1 calc R U
H9B H 0.1208 -0.2408 -0.1597 0.052 Uiso 1 1 calc R U
H9C H 0.1297 -0.2696 -0.2529 0.052 Uiso 1 1 calc R U
C10 C 0.1663(3) -0.0478(5) -0.2948(3) 0.0397(14) Uani 1 1 d . .
H10A H 0.1731 -0.1088 -0.3353 0.060 Uiso 1 1 calc R U
H10B H 0.1988 0.0138 -0.2906 0.060 Uiso 1 1 calc R U
H10C H 0.1252 -0.0110 -0.3133 0.060 Uiso 1 1 calc R U
C11 C 0.2344(3) -0.1633(5) -0.1805(4) 0.0390(14) Uani 1 1 d . .
H11A H 0.2356 -0.2074 -0.1282 0.059 Uiso 1 1 calc R U
H11B H 0.2662 -0.1002 -0.1715 0.059 Uiso 1 1 calc R U
H11C H 0.2428 -0.2184 -0.2238 0.059 Uiso 1 1 calc R U
C12 C 0.4303(2) 0.2059(4) -0.0788(3) 0.0285(11) Uani 1 1 d . .
C13 C 0.4129(3) 0.0872(5) -0.1253(4) 0.0406(14) Uani 1 1 d . .
H13A H 0.3735 0.0970 -0.1654 0.061 Uiso 1 1 calc R U
H13B H 0.4081 0.0245 -0.0849 0.061 Uiso 1 1 calc R U
H13C H 0.4459 0.0645 -0.1552 0.061 Uiso 1 1 calc R U
C14 C 0.4390(3) 0.3029(5) -0.1414(4) 0.0437(15) Uani 1 1 d . .
H14A H 0.4712 0.2778 -0.1721 0.066 Uiso 1 1 calc R U
H14B H 0.4518 0.3777 -0.1115 0.066 Uiso 1 1 calc R U
H14C H 0.3995 0.3156 -0.1809 0.066 Uiso 1 1 calc R U
C15 C 0.4933(2) 0.1863(6) -0.0167(4) 0.0472(16) Uani 1 1 d . .
H15A H 0.5253 0.1616 -0.0479 0.071 Uiso 1 1 calc R U
H15B H 0.4881 0.1237 0.0236 0.071 Uiso 1 1 calc R U
H15C H 0.5061 0.2610 0.0132 0.071 Uiso 1 1 calc R U
C16 C 0.3649(2) 0.3914(4) 0.0182(4) 0.0305(12) Uani 1 1 d . .
C17 C 0.3445(3) 0.4833(5) -0.0522(4) 0.0453(15) Uani 1 1 d . .
H17A H 0.3447 0.5636 -0.0280 0.068 Uiso 1 1 calc R U
H17B H 0.3023 0.4639 -0.0823 0.068 Uiso 1 1 calc R U
H17C H 0.3735 0.4808 -0.0911 0.068 Uiso 1 1 calc R U
C18 C 0.4285(3) 0.4283(5) 0.0703(4) 0.0520(17) Uani 1 1 d . .
H18A H 0.4593 0.4334 0.0340 0.078 Uiso 1 1 calc R U
H18B H 0.4421 0.3685 0.1141 0.078 Uiso 1 1 calc R U
H18C H 0.4247 0.5065 0.0962 0.078 Uiso 1 1 calc R U
C19 C 0.3160(3) 0.3925(5) 0.0747(4) 0.0413(14) Uani 1 1 d . .
H19A H 0.3286 0.3364 0.1212 0.062 Uiso 1 1 calc R U
H19B H 0.2753 0.3684 0.0421 0.062 Uiso 1 1 calc R U
H19C H 0.3129 0.4734 0.0969 0.062 Uiso 1 1 calc R U
C24 C 0.3284(2) -0.1188(5) 0.0325(3) 0.0329(13) Uani 1 1 d . .
H24A H 0.3210 -0.1924 -0.0019 0.040 Uiso 1 1 calc R U
H24B H 0.3553 -0.0659 0.0060 0.040 Uiso 1 1 calc R U
C25 C 0.3642(2) -0.1530(4) 0.1165(3) 0.0267(11) Uani 1 1 d . .
C26 C 0.3563(3) -0.2647(5) 0.1507(4) 0.0400(14) Uani 1 1 d . .
H26 H 0.3291 -0.3216 0.1191 0.048 Uiso 1 1 calc R U
C27 C 0.3877(3) -0.2934(7) 0.2303(4) 0.0573(19) Uani 1 1 d . .
H27 H 0.3818 -0.3699 0.2530 0.069 Uiso 1 1 calc R U
C28 C 0.4274(3) -0.2125(8) 0.2768(4) 0.065(2) Uani 1 1 d . .
H28 H 0.4486 -0.2323 0.3317 0.077 Uiso 1 1 calc R U
C29 C 0.4360(3) -0.1025(7) 0.2429(5) 0.059(2) Uani 1 1 d . .
H29 H 0.4640 -0.0464 0.2741 0.071 Uiso 1 1 calc R U
C30 C 0.4045(2) -0.0737(5) 0.1641(4) 0.0404(14) Uani 1 1 d . .
H30 H 0.4106 0.0030 0.1418 0.048 Uiso 1 1 calc R U
C31 C 0.2688(2) 0.0546(4) 0.1416(3) 0.0215(10) Uani 1 1 d . .
H31A H 0.2872 -0.0017 0.1866 0.026 Uiso 1 1 calc R U
H31B H 0.2985 0.1208 0.1387 0.026 Uiso 1 1 calc R U
C32 C 0.2078(2) 0.0992(4) 0.1527(3) 0.0197(10) Uani 1 1 d . .
C33 C 0.1776(2) 0.1948(4) 0.1055(3) 0.0257(11) Uani 1 1 d . .
H33 H 0.1988 0.2362 0.0684 0.031 Uiso 1 1 calc R U
C34 C 0.1175(2) 0.2306(5) 0.1114(3) 0.0347(13) Uani 1 1 d . .
H34 H 0.0985 0.2962 0.0789 0.042 Uiso 1 1 calc R U
C35 C 0.0855(2) 0.1712(5) 0.1643(4) 0.0401(15) Uani 1 1 d . .
H35 H 0.0442 0.1944 0.1676 0.048 Uiso 1 1 calc R U
C36 C 0.1143(3) 0.0774(5) 0.2123(4) 0.0392(15) Uani 1 1 d . .
H36 H 0.0926 0.0366 0.2491 0.047 Uiso 1 1 calc R U
C37 C 0.1743(3) 0.0424(4) 0.2076(3) 0.0300(12) Uani 1 1 d . .
H37 H 0.1934 -0.0213 0.2420 0.036 Uiso 1 1 calc R U
C38 C 0.1967(2) -0.1762(4) 0.0763(3) 0.0258(11) Uani 1 1 d . .
H38A H 0.2293 -0.2170 0.1176 0.031 Uiso 1 1 calc R U
H38B H 0.1679 -0.1385 0.1087 0.031 Uiso 1 1 calc R U
C39 C 0.1604(2) -0.2723(4) 0.0259(3) 0.0221(10) Uani 1 1 d . .
C40 C 0.1888(2) -0.3657(4) -0.0101(3) 0.0250(11) Uani 1 1 d . .
H40 H 0.2329 -0.3660 -0.0049 0.030 Uiso 1 1 calc R U
C41 C 0.1540(3) -0.4580(4) -0.0533(3) 0.0364(13) Uani 1 1 d . .
H41 H 0.1747 -0.5208 -0.0761 0.044 Uiso 1 1 calc R U
C42 C 0.0899(3) -0.4600(5) -0.0635(4) 0.0388(13) Uani 1 1 d . .
H42 H 0.0664 -0.5231 -0.0935 0.047 Uiso 1 1 calc R U
C43 C 0.0608(2) -0.3691(5) -0.0296(3) 0.0361(13) Uani 1 1 d . .
H43 H 0.0166 -0.3694 -0.0360 0.043 Uiso 1 1 calc R U
C44 C 0.0952(2) -0.2765(4) 0.0141(3) 0.0295(12) Uani 1 1 d . .
H44 H 0.0738 -0.2143 0.0365 0.035 Uiso 1 1 calc R U
N1 N 0.29969(16) 0.2015(3) -0.0773(2) 0.0183(8) Uani 1 1 d . .
N2 N 0.21409(16) 0.1091(3) -0.1292(2) 0.0153(8) Uani 1 1 d . .
P1 P 0.16044(5) -0.00375(9) -0.12197(7) 0.0154(2) Uani 1 1 d . .
P2 P 0.37189(5) 0.22867(10) -0.00836(8) 0.0210(3) Uani 1 1 d . .
Cr1 Cr 0.24237(3) -0.03259(6) 0.02585(4) 0.01698(19) Uani 1 1 d . .

loop_
_atom_site_aniso_label
_atom_site_aniso_U_11
_atom_site_aniso_U_22
_atom_site_aniso_U_33
_atom_site_aniso_U_23
_atom_site_aniso_U_13
_atom_site_aniso_U_12
C1 0.016(2) 0.014(2) 0.016(2) -0.0016(16) 0.0064(17) 0.0011(16)
C2 0.021(2) 0.025(2) 0.021(2) 0.0115(19) 0.0019(19) -0.0031(19)
C3 0.025(3) 0.026(2) 0.014(2) 0.0100(18) 0.0032(19) -0.0035(19)
C4 0.017(2) 0.023(2) 0.018(2) 0.0037(18) 0.0007(18) -0.0011(18)
C5 0.026(3) 0.023(2) 0.024(3) -0.004(2) 0.002(2) 0.003(2)
C6 0.027(3) 0.034(3) 0.040(3) 0.011(2) 0.012(2) 0.000(2)
C7 0.027(3) 0.027(3) 0.031(3) 0.001(2) -0.005(2) -0.003(2)
C8 0.040(3) 0.020(2) 0.019(2) -0.0067(19) 0.005(2) 0.001(2)
C9 0.046(3) 0.023(3) 0.033(3) -0.009(2) 0.003(3) -0.007(2)
C10 0.070(4) 0.034(3) 0.018(3) -0.010(2) 0.015(3) -0.001(3)
C11 0.040(3) 0.038(3) 0.039(3) -0.015(3) 0.006(3) 0.010(3)
C12 0.020(3) 0.028(3) 0.038(3) -0.001(2) 0.009(2) 0.002(2)
C13 0.036(3) 0.038(3) 0.051(4) -0.007(3) 0.017(3) 0.000(3)
C14 0.042(4) 0.040(3) 0.055(4) 0.003(3) 0.026(3) -0.004(3)
C15 0.020(3) 0.063(4) 0.059(4) -0.008(3) 0.008(3) 0.009(3)
C16 0.028(3) 0.015(2) 0.049(3) -0.003(2) 0.009(2) -0.004(2)
C17 0.055(4) 0.022(3) 0.065(4) 0.005(3) 0.024(3) 0.005(3)
C18 0.037(4) 0.040(3) 0.074(5) -0.025(3) 0.000(3) -0.010(3)
C19 0.044(4) 0.026(3) 0.058(4) -0.004(3) 0.020(3) 0.000(2)
C24 0.040(3) 0.035(3) 0.026(3) 0.009(2) 0.014(2) 0.019(2)
C25 0.026(3) 0.026(3) 0.031(3) 0.000(2) 0.012(2) 0.011(2)
C26 0.050(4) 0.025(3) 0.041(3) 0.009(2) -0.002(3) 0.002(2)
C27 0.049(4) 0.070(5) 0.051(4) 0.035(4) 0.004(3) 0.007(3)
C28 0.045(4) 0.115(7) 0.029(3) 0.007(4) -0.007(3) 0.025(4)
C29 0.042(4) 0.066(5) 0.062(5) -0.031(4) -0.007(3) 0.012(3)
C30 0.024(3) 0.030(3) 0.065(4) -0.007(3) 0.004(3) 0.007(2)
C31 0.024(3) 0.020(2) 0.020(2) -0.0034(18) 0.0039(19) -0.0017(19)
C32 0.026(3) 0.019(2) 0.014(2) -0.0109(18) 0.0031(19) -0.0054(18)
C33 0.024(3) 0.034(3) 0.018(2) -0.008(2) 0.002(2) -0.004(2)
C34 0.029(3) 0.046(3) 0.024(3) -0.016(2) -0.005(2) 0.007(2)
C35 0.022(3) 0.056(4) 0.042(3) -0.033(3) 0.005(2) -0.008(3)
C36 0.039(3) 0.045(3) 0.042(3) -0.027(3) 0.028(3) -0.022(3)
C37 0.045(3) 0.023(2) 0.025(3) -0.012(2) 0.014(2) -0.010(2)
C38 0.038(3) 0.023(2) 0.018(2) -0.0003(19) 0.009(2) -0.011(2)
C39 0.033(3) 0.016(2) 0.019(2) 0.0064(18) 0.008(2) -0.0019(19)
C40 0.029(3) 0.021(2) 0.024(3) 0.004(2) 0.002(2) 0.002(2)
C41 0.052(4) 0.020(3) 0.035(3) -0.004(2) 0.002(3) 0.004(2)
C42 0.046(4) 0.027(3) 0.040(3) -0.005(2) 0.000(3) -0.012(2)
C43 0.025(3) 0.037(3) 0.042(3) 0.010(3) -0.003(2) -0.004(2)
C44 0.038(3) 0.021(2) 0.031(3) 0.011(2) 0.010(2) 0.005(2)
N1 0.0138(19) 0.0194(19) 0.021(2) 0.0058(15) 0.0009(15) -0.0034(15)
N2 0.0157(19) 0.0168(18) 0.0136(18) 0.0043(14) 0.0034(15) -0.0016(14)
P1 0.0191(6) 0.0142(5) 0.0126(5) -0.0003(4) 0.0024(4) -0.0045(4)
P2 0.0157(6) 0.0193(6) 0.0266(7) 0.0014(5) 0.0009(5) -0.0011(5)
Cr1 0.0235(4) 0.0136(3) 0.0133(4) 0.0024(3) 0.0023(3) -0.0021(3)

loop_
_atom_type_symbol
_atom_type_description
_atom_type_scat_dispersion_real
_atom_type_scat_dispersion_imag
_atom_type_scat_source
C C 0.0033 0.0016 'International Tables Vol C Tables 4.2.6.8 and 6.1.1.4'
H H 0.0000 0.0000 'International Tables Vol C Tables 4.2.6.8 and 6.1.1.4'
N N 0.0061 0.0033 'International Tables Vol C Tables 4.2.6.8 and 6.1.1.4'
P P 0.1023 0.0942 'International Tables Vol C Tables 4.2.6.8 and 6.1.1.4'
Cr Cr 0.3209 0.6236 'International Tables Vol C Tables 4.2.6.8 and 6.1.1.4'

loop_
_geom_angle_atom_site_label_1
_geom_angle_atom_site_label_2
_geom_angle_atom_site_label_3
_geom_angle
N2 C1 N1 103.9(3)
N2 C1 Cr1 107.5(3)
N1 C1 Cr1 148.5(3)
C3 C2 N1 108.5(4)
C3 C2 H2 125.8
N1 C2 H2 125.8
C2 C3 N2 105.8(4)
C2 C3 H3 127.1
N2 C3 H3 127.1
C5 C4 C7 108.1(4)
C5 C4 C6 108.3(4)
C7 C4 C6 109.7(4)
C5 C4 P1 109.0(3)
C7 C4 P1 117.3(3)
C6 C4 P1 104.1(3)
C4 C5 H5A 109.5
C4 C5 H5B 109.5
H5A C5 H5B 109.5
C4 C5 H5C 109.5
H5A C5 H5C 109.5
H5B C5 H5C 109.5
C4 C6 H6A 109.5
C4 C6 H6B 109.5
H6A C6 H6B 109.5
C4 C6 H6C 109.5
H6A C6 H6C 109.5
H6B C6 H6C 109.5
C4 C7 H7A 109.5
C4 C7 H7B 109.5
H7A C7 H7B 109.5
C4 C7 H7C 109.5
H7A C7 H7C 109.5
H7B C7 H7C 109.5
C10 C8 C9 110.0(4)
C10 C8 C11 108.7(4)
C9 C8 C11 108.0(4)
C10 C8 P1 116.0(3)
C9 C8 P1 109.1(3)
C11 C8 P1 104.6(3)
C8 C9 H9A 109.5
C8 C9 H9B 109.5
H9A C9 H9B 109.5
C8 C9 H9C 109.5
H9A C9 H9C 109.5
H9B C9 H9C 109.5
C8 C10 H10A 109.5
C8 C10 H10B 109.5
H10A C10 H10B 109.5
C8 C10 H10C 109.5
H10A C10 H10C 109.5
H10B C10 H10C 109.5
C8 C11 H11A 109.5
C8 C11 H11B 109.5
H11A C11 H11B 109.5
C8 C11 H11C 109.5
H11A C11 H11C 109.5
H11B C11 H11C 109.5
C14 C12 C13 109.5(5)
C14 C12 C15 109.0(5)
C13 C12 C15 107.5(4)
C14 C12 P2 119.8(4)
C13 C12 P2 106.5(3)
C15 C12 P2 103.9(4)
C12 C13 H13A 109.5
C12 C13 H13B 109.5
H13A C13 H13B 109.5
C12 C13 H13C 109.5
H13A C13 H13C 109.5
H13B C13 H13C 109.5
C12 C14 H14A 109.5
C12 C14 H14B 109.5
H14A C14 H14B 109.5
C12 C14 H14C 109.5
H14A C14 H14C 109.5
H14B C14 H14C 109.5
C12 C15 H15A 109.5
C12 C15 H15B 109.5
H15A C15 H15B 109.5
C12 C15 H15C 109.5
H15A C15 H15C 109.5
H15B C15 H15C 109.5
C18 C16 C17 109.4(5)
C18 C16 C19 108.9(5)
C17 C16 C19 107.9(4)
C18 C16 P2 106.3(4)
C17 C16 P2 119.9(4)
C19 C16 P2 104.0(3)
C16 C17 H17A 109.5
C16 C17 H17B 109.5
H17A C17 H17B 109.5
C16 C17 H17C 109.5
H17A C17 H17C 109.5
H17B C17 H17C 109.5
C16 C18 H18A 109.5
C16 C18 H18B 109.5
H18A C18 H18B 109.5
C16 C18 H18C 109.5
H18A C18 H18C 109.5
H18B C18 H18C 109.5
C16 C19 H19A 109.5
C16 C19 H19B 109.5
H19A C19 H19B 109.5
C16 C19 H19C 109.5
H19A C19 H19C 109.5
H19B C19 H19C 109.5
C25 C24 Cr1 118.1(3)
C25 C24 H24A 107.8
Cr1 C24 H24A 107.8
C25 C24 H24B 107.8
Cr1 C24 H24B 107.8
H24A C24 H24B 107.1
C30 C25 C26 117.8(5)
C30 C25 C24 121.1(5)
C26 C25 C24 121.1(5)
C27 C26 C25 120.5(6)
C27 C26 H26 119.8
C25 C26 H26 119.8
C28 C27 C26 120.6(6)
C28 C27 H27 119.7
C26 C27 H27 119.7
C27 C28 C29 119.2(6)
C27 C28 H28 120.4
C29 C28 H28 120.4
C30 C29 C28 120.2(6)
C30 C29 H29 119.9
C28 C29 H29 119.9
C29 C30 C25 121.7(6)
C29 C30 H30 119.2
C25 C30 H30 119.2
C32 C31 Cr1 99.8(3)
C32 C31 H31A 111.8
Cr1 C31 H31A 111.8
C32 C31 H31B 111.8
Cr1 C31 H31B 111.8
H31A C31 H31B 109.5
C33 C32 C37 116.3(4)
C33 C32 C31 122.2(4)
C37 C32 C31 121.4(4)
C34 C33 C32 122.0(5)
C34 C33 H33 119.0
C32 C33 H33 119.0
C35 C34 C33 120.2(5)
C35 C34 H34 119.9
C33 C34 H34 119.9
C34 C35 C36 119.2(5)
C34 C35 H35 120.4
C36 C35 H35 120.4
C35 C36 C37 120.9(5)
C35 C36 H36 119.6
C37 C36 H36 119.6
C36 C37 C32 121.4(5)
C36 C37 H37 119.3
C32 C37 H37 119.3
C39 C38 Cr1 124.7(3)
C39 C38 H38A 106.2
Cr1 C38 H38A 106.2
C39 C38 H38B 106.2
Cr1 C38 H38B 106.2
H38A C38 H38B 106.4
C40 C39 C44 116.0(4)
C40 C39 C38 122.7(4)
C44 C39 C38 121.3(4)
C41 C40 C39 121.5(5)
C41 C40 H40 119.2
C39 C40 H40 119.2
C42 C41 C40 121.2(5)
C42 C41 H41 119.4
C40 C41 H41 119.4
C43 C42 C41 118.6(5)
C43 C42 H42 120.7
C41 C42 H42 120.7
C42 C43 C44 120.7(5)
C42 C43 H43 119.6
C44 C43 H43 119.6
C43 C44 C39 122.0(5)
C43 C44 H44 119.0
C39 C44 H44 119.0
C1 N1 C2 110.0(4)
C1 N1 P2 120.0(3)
C2 N1 P2 129.7(3)
C1 N2 C3 111.8(3)
C1 N2 P1 111.6(3)
C3 N2 P1 136.6(3)
N2 P1 C8 103.0(2)
N2 P1 C4 105.35(18)
C8 P1 C4 113.2(2)
N2 P1 Cr1 79.10(12)
C8 P1 Cr1 116.88(16)
C4 P1 Cr1 127.18(15)
N1 P2 C16 102.1(2)
N1 P2 C12 102.3(2)
C16 P2 C12 111.3(2)
C24 Cr1 C31 94.6(2)
C24 Cr1 C38 96.7(2)
C31 Cr1 C38 94.01(18)
C24 Cr1 C1 95.45(18)
C31 Cr1 C1 100.04(17)
C38 Cr1 C1 160.61(17)
C24 Cr1 P1 121.84(15)
C31 Cr1 P1 139.20(13)
C38 Cr1 P1 98.84(14)
C1 Cr1 P1 61.84(11)

loop_
_geom_bond_atom_site_label_1
_geom_bond_atom_site_label_2
_geom_bond_distance
C1 N2 1.369(5)
C1 N1 1.371(5)
C1 Cr1 2.227(4)
C2 C3 1.331(6)
C2 N1 1.402(5)
C2 H2 0.9500
C3 N2 1.400(5)
C3 H3 0.9500
C4 C5 1.531(6)
C4 C7 1.533(6)
C4 C6 1.538(6)
C4 P1 1.889(5)
C5 H5A 0.9800
C5 H5B 0.9800
C5 H5C 0.9800
C6 H6A 0.9800
C6 H6B 0.9800
C6 H6C 0.9800
C7 H7A 0.9800
C7 H7B 0.9800
C7 H7C 0.9800
C8 C10 1.536(7)
C8 C9 1.542(7)
C8 C11 1.544(7)
C8 P1 1.861(5)
C9 H9A 0.9800
C9 H9B 0.9800
C9 H9C 0.9800
C10 H10A 0.9800
C10 H10B 0.9800
C10 H10C 0.9800
C11 H11A 0.9800
C11 H11B 0.9800
C11 H11C 0.9800
C12 C14 1.526(7)
C12 C13 1.538(7)
C12 C15 1.556(7)
C12 P2 1.891(5)
C13 H13A 0.9800
C13 H13B 0.9800
C13 H13C 0.9800
C14 H14A 0.9800
C14 H14B 0.9800
C14 H14C 0.9800
C15 H15A 0.9800
C15 H15B 0.9800
C15 H15C 0.9800
C16 C18 1.537(7)
C16 C17 1.538(7)
C16 C19 1.541(7)
C16 P2 1.881(5)
C17 H17A 0.9800
C17 H17B 0.9800
C17 H17C 0.9800
C18 H18A 0.9800
C18 H18B 0.9800
C18 H18C 0.9800
C19 H19A 0.9800
C19 H19B 0.9800
C19 H19C 0.9800
C24 C25 1.488(7)
C24 Cr1 2.095(5)
C24 H24A 0.9900
C24 H24B 0.9900
C25 C30 1.377(7)
C25 C26 1.390(7)
C26 C27 1.382(8)
C26 H26 0.9500
C27 C28 1.373(10)
C27 H27 0.9500
C28 C29 1.375(10)
C28 H28 0.9500
C29 C30 1.372(9)
C29 H29 0.9500
C30 H30 0.9500
C31 C32 1.467(6)
C31 Cr1 2.102(4)
C31 H31A 0.9900
C31 H31B 0.9900
C32 C33 1.402(7)
C32 C37 1.411(6)
C33 C34 1.392(7)
C33 H33 0.9500
C34 C35 1.381(8)
C34 H34 0.9500
C35 C36 1.383(9)
C35 H35 0.9500
C36 C37 1.384(7)
C36 H36 0.9500
C37 H37 0.9500
C38 C39 1.483(6)
C38 Cr1 2.137(4)
C38 H38A 0.9900
C38 H38B 0.9900
C39 C40 1.399(6)
C39 C44 1.401(7)
C40 C41 1.388(7)
C40 H40 0.9500
C41 C42 1.375(8)
C41 H41 0.9500
C42 C43 1.371(8)
C42 H42 0.9500
C43 C44 1.390(7)
C43 H43 0.9500
C44 H44 0.9500
N1 P2 1.775(4)
N2 P1 1.740(3)
P1 Cr1 2.7252(13)

loop_
_geom_torsion_atom_site_label_1
_geom_torsion_atom_site_label_2
_geom_torsion_atom_site_label_3
_geom_torsion_atom_site_label_4
_geom_torsion
N1 C2 C3 N2 -0.3(5)
Cr1 C24 C25 C30 -86.8(5)
Cr1 C24 C25 C26 90.8(5)
C30 C25 C26 C27 0.6(8)
C24 C25 C26 C27 -177.1(5)
C25 C26 C27 C28 -0.2(10)
C26 C27 C28 C29 -0.7(11)
C27 C28 C29 C30 1.1(10)
C28 C29 C30 C25 -0.8(9)
C26 C25 C30 C29 -0.1(8)
C24 C25 C30 C29 177.6(5)
Cr1 C31 C32 C33 -72.8(4)
Cr1 C31 C32 C37 102.8(4)
C37 C32 C33 C34 -1.0(6)
C31 C32 C33 C34 174.8(4)
C32 C33 C34 C35 -0.5(7)
C33 C34 C35 C36 1.3(7)
C34 C35 C36 C37 -0.4(7)
C35 C36 C37 C32 -1.2(7)
C33 C32 C37 C36 1.8(7)
C31 C32 C37 C36 -174.0(4)
Cr1 C38 C39 C40 74.3(6)
Cr1 C38 C39 C44 -107.9(5)
C44 C39 C40 C41 -1.4(7)
C38 C39 C40 C41 176.5(4)
C39 C40 C41 C42 1.1(8)
C40 C41 C42 C43 -0.5(8)
C41 C42 C43 C44 0.2(8)
C42 C43 C44 C39 -0.5(8)
C40 C39 C44 C43 1.1(7)
C38 C39 C44 C43 -176.9(4)
N2 C1 N1 C2 0.5(5)
Cr1 C1 N1 C2 176.0(5)
N2 C1 N1 P2 -174.0(3)
Cr1 C1 N1 P2 1.5(7)
C3 C2 N1 C1 -0.1(5)
C3 C2 N1 P2 173.6(3)
N1 C1 N2 C3 -0.7(5)
Cr1 C1 N2 C3 -178.2(3)
N1 C1 N2 P1 177.7(3)
Cr1 C1 N2 P1 0.1(3)
C2 C3 N2 C1 0.6(5)
C2 C3 N2 P1 -177.1(4)
C1 N2 P1 C8 -115.4(3)
C3 N2 P1 C8 62.3(5)
C1 N2 P1 C4 125.7(3)
C3 N2 P1 C4 -56.5(5)
C1 N2 P1 Cr1 -0.1(3)
C3 N2 P1 Cr1 177.7(4)
C10 C8 P1 N2 -50.3(4)
C9 C8 P1 N2 -175.2(3)
C11 C8 P1 N2 69.5(4)
C10 C8 P1 C4 62.9(5)
C9 C8 P1 C4 -62.0(4)
C11 C8 P1 C4 -177.3(3)
C10 C8 P1 Cr1 -134.5(4)
C9 C8 P1 Cr1 100.6(3)
C11 C8 P1 Cr1 -14.8(4)
C5 C4 P1 N2 -26.2(3)
C7 C4 P1 N2 96.9(3)
C6 C4 P1 N2 -141.6(3)
C5 C4 P1 C8 -138.0(3)
C7 C4 P1 C8 -14.8(4)
C6 C4 P1 C8 106.6(3)
C5 C4 P1 Cr1 61.6(3)
C7 C4 P1 Cr1 -175.2(3)
C6 C4 P1 Cr1 -53.8(4)
C1 N1 P2 C16 -123.7(3)
C2 N1 P2 C16 63.1(4)
C1 N1 P2 C12 121.0(3)
C2 N1 P2 C12 -52.2(4)
C18 C16 P2 N1 -173.8(4)
C17 C16 P2 N1 -49.2(4)
C19 C16 P2 N1 71.3(4)
C18 C16 P2 C12 -65.3(4)
C17 C16 P2 C12 59.3(5)
C19 C16 P2 C12 179.8(4)
C14 C12 P2 N1 76.5(4)
C13 C12 P2 N1 -48.2(4)
C15 C12 P2 N1 -161.6(3)
C14 C12 P2 C16 -31.8(5)
C13 C12 P2 C16 -156.6(4)
C15 C12 P2 C16 90.0(4)
